data_4002037
loop_
_publ_author_name
'Lu, Weigang'
'Wei, Zhangwen'
'Yuan, Daqiang'
'Tian, Jian'
'Fordham, Stephen'
'Zhou, Hong-Cai'

_publ_section_title
;
 Rational Design and Synthesis of Porous Polymer Networks: Toward High
 Surface Area
;
_journal_issue 15
_journal_name_full 'Chemistry of Materials'
_journal_page_first 4589
_journal_paper_doi 10.1021/cm501922h
_journal_volume 26
_journal_year 2014
_chemical_formula_moiety 'C18 H18 I4'
_chemical_formula_sum 'C18 H18 I4'
_chemical_formula_weight 741.92
_chemical_name_systematic
; 
 ? 
;
_space_group_IT_number 14
_symmetry_cell_setting monoclinic
_symmetry_space_group_name_Hall '-P 2yn'
_symmetry_space_group_name_H-M 'P 1 21/n 1'
_atom_sites_solution_hydrogens geom
_atom_sites_solution_primary direct
_atom_sites_solution_secondary difmap
_audit_creation_method SHELXL-97
_cell_angle_alpha 90.00
_cell_angle_beta 114.402(2)
_cell_angle_gamma 90.00
_cell_formula_units_Z 8
_cell_length_a 13.334(3)
_cell_length_b 20.948(4)
_cell_length_c 15.971(3)
_cell_measurement_reflns_used 9915
_cell_measurement_temperature 110(2)
_cell_measurement_theta_max 27.84
_cell_measurement_theta_min 2.40
_cell_volume 4062.5(14)
_computing_cell_refinement 'SAINT+ ver. (Bruker, 2001)'
_computing_data_collection 'APEX2  (Bruker, 2008)'
_computing_data_reduction 'SAINT+ ver. (Bruker, 2001)'
_computing_molecular_graphics 'SHELXTL (Sheldrick, 2008)'
_computing_publication_material 'SHELXTL (Sheldrick, 2008)'
_computing_structure_refinement 'SHELXL-97 (Sheldrick, 2008)'
_computing_structure_solution 'SHELXS-97 (Sheldrick, 2008)'
_diffrn_ambient_temperature 110(2)
_diffrn_measured_fraction_theta_full 0.998
_diffrn_measured_fraction_theta_max 0.998
_diffrn_measurement_device_type 'Bruker SMART APEX II CCD area detector'
_diffrn_measurement_method 'phi and omega scans'
_diffrn_radiation_monochromator graphite
_diffrn_radiation_source 'fine-focus sealed tube'
_diffrn_radiation_type MoK\a
_diffrn_radiation_wavelength 0.71073
_diffrn_reflns_av_R_equivalents 0.0448
_diffrn_reflns_av_sigmaI/netI 0.0344
_diffrn_reflns_limit_h_max 17
_diffrn_reflns_limit_h_min -17
_diffrn_reflns_limit_k_max 27
_diffrn_reflns_limit_k_min -27
_diffrn_reflns_limit_l_max 21
_diffrn_reflns_limit_l_min -21
_diffrn_reflns_number 48345
_diffrn_reflns_theta_full 27.90
_diffrn_reflns_theta_max 27.90
_diffrn_reflns_theta_min 1.68
_exptl_absorpt_coefficient_mu 6.132
_exptl_absorpt_correction_T_max 0.2606
_exptl_absorpt_correction_T_min 0.1929
_exptl_absorpt_correction_type multi-scan
_exptl_crystal_density_diffrn 2.426
_exptl_crystal_density_meas ?
_exptl_crystal_density_method 'not measured'
_exptl_crystal_F_000 2704
_exptl_crystal_size_max 0.10
_exptl_crystal_size_mid 0.10
_exptl_crystal_size_min 0.10
_refine_diff_density_max 0.697
_refine_diff_density_min -1.120
_refine_diff_density_rms 0.139
_refine_ls_extinction_method none
_refine_ls_goodness_of_fit_ref 1.046
_refine_ls_hydrogen_treatment mixed
_refine_ls_matrix_type full
_refine_ls_number_parameters 409
_refine_ls_number_reflns 9693
_refine_ls_number_restraints 0
_refine_ls_restrained_S_all 1.046
_refine_ls_R_factor_all 0.0342
_refine_ls_R_factor_gt 0.0247
_refine_ls_shift/su_max 0.002
_refine_ls_shift/su_mean 0.000
_refine_ls_structure_factor_coef Fsqd
_refine_ls_weighting_details 'calc w=1/[\s^2^(Fo^2^)+(0.0144P)^2^+2.2084P] where P=(Fo^2^+2Fc^2^)/3'
_refine_ls_weighting_scheme calc
_refine_ls_wR_factor_gt 0.0467
_refine_ls_wR_factor_ref 0.0494
_reflns_number_gt 8109
_reflns_number_total 9693
_reflns_threshold_expression >2sigma(I)
_cod_data_source_file cm501922h_si_005.cif
_cod_data_source_block d:\ppnmon~1\lu_1_mei\work\1
_cod_depositor_comments
;
The following automatic conversions were performed:

'_symmetry_cell_setting' value 'Monoclinic' changed to 'monoclinic'
according to
/usr/data/users/saulius/crontab/automatic-downloads/rss-feeds/ACS/lib/dictionaries/cif_core.dic
dictionary named 'cif_core.dic' version 2.4.2 from 2011-04-26.

Automatic conversion script
Id: cif_fix_values 2281 2013-09-26 08:29:07Z andrius 

 Adding full bibliography for 4002035--4002039.cif.

The following automatic conversions were performed:

'_exptl_crystal_density_meas' value 'not measured' was changed to '?'
- the value is perceived as not measured.

Automatic conversion script
Id: cif_fix_values 3008 2015-01-20 13:52:24Z robertas 
;
_cod_original_sg_symbol_H-M 'P2(1)/n  '
_cod_database_code 4002037

loop_
_symmetry_equiv_pos_as_xyz
'x, y, z'
'-x+1/2, y+1/2, -z+1/2'
'-x, -y, -z'
'x-1/2, -y-1/2, z-1/2'

loop_
_atom_site_label
_atom_site_type_symbol
_atom_site_fract_x
_atom_site_fract_y
_atom_site_fract_z
_atom_site_U_iso_or_equiv
_atom_site_adp_type
_atom_site_occupancy
_atom_site_symmetry_multiplicity
_atom_site_calc_flag
_atom_site_refinement_flags
I1 I 0.273842(19) 0.191427(11) 0.059321(16) 0.01947(5) Uani 1 1 d .
I2 I 0.41571(2) 0.339487(12) 0.436863(16) 0.02232(6) Uani 1 1 d .
I3 I 0.19730(2) 0.511754(11) 0.396806(15) 0.02095(6) Uani 1 1 d .
I4 I 0.07460(2) 0.315581(12) 0.595615(17) 0.02522(6) Uani 1 1 d .
I5 I 0.54053(2) 0.656249(11) 0.811061(18) 0.02350(6) Uani 1 1 d .
I6 I 0.66368(2) 0.420649(13) 1.054052(16) 0.02541(6) Uani 1 1 d .
I7 I -0.03743(2) 0.391490(12) -0.185215(16) 0.02706(6) Uani 1 1 d .
C2 C 0.3897(3) 0.41379(15) 0.6817(2) 0.0147(7) Uani 1 1 d .
C4 C 0.1902(3) 0.29477(17) 0.4505(2) 0.0216(8) Uani 1 1 d .
H4A H 0.1696 0.3186 0.3929 0.032 Uiso 1 1 calc R
H4B H 0.1236 0.2810 0.4570 0.032 Uiso 1 1 calc R
H4C H 0.2336 0.2572 0.4496 0.032 Uiso 1 1 calc R
C6 C 0.3607(3) 0.36086(15) 0.5405(2) 0.0153(7) Uani 1 1 d .
C9 C 0.5342(3) 0.55609(16) 0.8272(2) 0.0163(7) Uani 1 1 d .
C10 C 0.4646(3) 0.52024(15) 0.7514(2) 0.0136(7) Uani 1 1 d .
C12 C 0.4602(3) 0.45391(16) 0.7630(2) 0.0150(7) Uani 1 1 d .
C22 C 0.4285(3) 0.39818(16) 0.6150(2) 0.0159(7) Uani 1 1 d .
C24 C 0.5159(3) 0.35352(17) 0.8595(3) 0.0274(9) Uani 1 1 d .
H24A H 0.5898 0.3356 0.8779 0.041 Uiso 1 1 calc R
H24B H 0.4660 0.3346 0.8009 0.041 Uiso 1 1 calc R
H24C H 0.4890 0.3440 0.9067 0.041 Uiso 1 1 calc R
C30 C 0.2578(3) 0.33703(15) 0.5304(2) 0.0157(7) Uani 1 1 d .
C38 C 0.5963(3) 0.52957(17) 0.9144(2) 0.0205(8) Uani 1 1 d .
C42 C 0.3972(3) 0.55049(17) 0.6594(2) 0.0212(8) Uani 1 1 d .
H42A H 0.3445 0.5192 0.6193 0.032 Uiso 1 1 calc R
H42B H 0.4461 0.5645 0.6311 0.032 Uiso 1 1 calc R
H42C H 0.3573 0.5874 0.6681 0.032 Uiso 1 1 calc R
C58 C 0.5202(3) 0.42481(16) 0.8486(2) 0.0177(7) Uani 1 1 d .
C64 C 0.5396(3) 0.42137(17) 0.6236(3) 0.0220(8) Uani 1 1 d .
H64A H 0.5805 0.4392 0.6852 0.033 Uiso 1 1 calc R
H64B H 0.5294 0.4544 0.5774 0.033 Uiso 1 1 calc R
H64C H 0.5809 0.3856 0.6139 0.033 Uiso 1 1 calc R
I8 I -0.18875(2) 0.328988(13) 0.293070(18) 0.02800(6) Uani 1 1 d .
C1 C 0.0763(3) 0.34208(15) 0.1046(2) 0.0135(7) Uani 1 1 d .
C21 C 0.0549(3) 0.36693(16) 0.1844(2) 0.0152(7) Uani 1 1 d .
C3 C 0.0221(3) 0.37097(16) 0.0180(2) 0.0164(7) Uani 1 1 d .
C23 C 0.2242(3) 0.35360(16) 0.6001(2) 0.0161(7) Uani 1 1 d .
C5 C 0.1197(3) 0.41667(16) 0.2385(2) 0.0146(7) Uani 1 1 d .
C25 C -0.0323(3) 0.34134(16) 0.2007(2) 0.0154(7) Uani 1 1 d .
C7 C 0.0464(3) 0.34897(16) -0.0543(2) 0.0158(7) Uani 1 1 d .
C8 C 0.1487(3) 0.29005(15) 0.1176(2) 0.0141(7) Uani 1 1 d .
C26 C 0.0038(3) 0.41948(16) 0.3254(2) 0.0154(7) Uani 1 1 d .
C27 C 0.1222(3) 0.30004(16) -0.0440(2) 0.0159(7) Uani 1 1 d .
C11 C 0.1692(3) 0.27121(15) 0.0429(2) 0.0145(7) Uani 1 1 d .
C28 C 0.0936(3) 0.44044(15) 0.3090(2) 0.0150(7) Uani 1 1 d .
C13 C -0.0976(3) 0.28605(16) 0.1440(2) 0.0195(8) Uani 1 1 d .
H13A H -0.0716 0.2757 0.0965 0.029 Uiso 1 1 calc R
H13B H -0.1758 0.2976 0.1148 0.029 Uiso 1 1 calc R
H13C H -0.0880 0.2488 0.1838 0.029 Uiso 1 1 calc R
C14 C 0.5850(3) 0.46387(17) 0.9227(2) 0.0186(8) Uani 1 1 d .
C15 C 0.1529(3) 0.27827(18) -0.1206(2) 0.0227(8) Uani 1 1 d .
H15A H 0.2329 0.2809 -0.1001 0.034 Uiso 1 1 calc R
H15B H 0.1168 0.3058 -0.1744 0.034 Uiso 1 1 calc R
H15C H 0.1288 0.2340 -0.1371 0.034 Uiso 1 1 calc R
C16 C 0.2141(3) 0.44367(17) 0.2197(2) 0.0206(8) Uani 1 1 d .
H16A H 0.2177 0.4216 0.1669 0.031 Uiso 1 1 calc R
H16B H 0.2835 0.4375 0.2739 0.031 Uiso 1 1 calc R
H16C H 0.2020 0.4894 0.2062 0.031 Uiso 1 1 calc R
C17 C 0.1986(3) 0.25673(17) 0.2092(2) 0.0219(8) Uani 1 1 d .
H17A H 0.1677 0.2136 0.2032 0.033 Uiso 1 1 calc R
H17B H 0.1819 0.2809 0.2544 0.033 Uiso 1 1 calc R
H17C H 0.2786 0.2540 0.2296 0.033 Uiso 1 1 calc R
C18 C -0.0565(3) 0.36872(16) 0.2702(2) 0.0160(7) Uani 1 1 d .
C19 C 0.2454(3) 0.41242(18) 0.7458(2) 0.0236(8) Uani 1 1 d .
H19A H 0.1672 0.4236 0.7154 0.035 Uiso 1 1 calc R
H19B H 0.2874 0.4495 0.7797 0.035 Uiso 1 1 calc R
H19C H 0.2552 0.3771 0.7886 0.035 Uiso 1 1 calc R
C20 C -0.0254(3) 0.45004(18) 0.3981(2) 0.0250(8) Uani 1 1 d .
H20A H -0.0194 0.4965 0.3952 0.037 Uiso 1 1 calc R
H20B H 0.0253 0.4348 0.4590 0.037 Uiso 1 1 calc R
H20C H -0.1010 0.4386 0.3873 0.037 Uiso 1 1 calc R
C29 C 0.2863(3) 0.39253(16) 0.6743(2) 0.0170(7) Uani 1 1 d .
C31 C -0.0634(3) 0.42160(17) 0.0047(2) 0.0225(8) Uani 1 1 d .
H31A H -0.0544 0.4564 -0.0326 0.034 Uiso 1 1 calc R
H31B H -0.0544 0.4383 0.0647 0.034 Uiso 1 1 calc R
H31C H -0.1371 0.4030 -0.0266 0.034 Uiso 1 1 calc R
C32 C 0.6690(3) 0.57007(19) 0.9944(3) 0.0296(9) Uani 1 1 d .
H32A H 0.6244 0.5900 1.0230 0.044 Uiso 1 1 calc R
H32B H 0.7042 0.6033 0.9727 0.044 Uiso 1 1 calc R
H32C H 0.7258 0.5432 1.0398 0.044 Uiso 1 1 calc R

loop_
_atom_site_aniso_label
_atom_site_aniso_U_11
_atom_site_aniso_U_22
_atom_site_aniso_U_33
_atom_site_aniso_U_23
_atom_site_aniso_U_13
_atom_site_aniso_U_12
I1 0.01926(12) 0.01520(11) 0.02548(13) -0.00140(9) 0.01076(10) 0.00378(9)
I2 0.02286(13) 0.02710(13) 0.01906(12) -0.00312(10) 0.01073(10) 0.00248(10)
I3 0.02588(13) 0.01566(12) 0.01689(12) -0.00388(9) 0.00440(10) -0.00309(10)
I4 0.01998(13) 0.03164(14) 0.02427(13) 0.00007(10) 0.00937(10) -0.00982(10)
I5 0.02278(13) 0.01479(12) 0.03333(14) -0.00491(10) 0.01200(11) -0.00327(9)
I6 0.02080(13) 0.03658(15) 0.01622(12) 0.00428(10) 0.00501(10) 0.00487(11)
I7 0.03299(15) 0.03250(15) 0.01455(12) 0.00552(10) 0.00868(11) 0.01080(11)
C2 0.0157(17) 0.0102(16) 0.0149(17) 0.0007(13) 0.0029(14) -0.0019(13)
C4 0.0198(19) 0.0214(19) 0.0184(19) -0.0068(15) 0.0028(15) -0.0071(15)
C6 0.0191(18) 0.0131(17) 0.0140(17) -0.0008(13) 0.0072(14) 0.0021(14)
C9 0.0144(17) 0.0149(17) 0.0205(18) -0.0028(14) 0.0080(15) -0.0006(14)
C10 0.0124(16) 0.0153(17) 0.0163(17) -0.0022(13) 0.0091(14) 0.0008(13)
C12 0.0131(17) 0.0171(17) 0.0148(17) -0.0016(14) 0.0056(14) -0.0017(14)
C22 0.0144(17) 0.0171(18) 0.0154(17) 0.0017(14) 0.0055(14) 0.0003(14)
C24 0.032(2) 0.0171(19) 0.023(2) 0.0031(16) 0.0017(17) 0.0019(16)
C30 0.0178(18) 0.0106(16) 0.0155(17) 0.0027(13) 0.0037(14) 0.0026(13)
C38 0.0178(19) 0.026(2) 0.0198(19) -0.0060(15) 0.0097(15) -0.0035(15)
C42 0.024(2) 0.0150(18) 0.0203(19) -0.0004(14) 0.0043(16) 0.0015(15)
C58 0.0165(18) 0.0169(18) 0.0197(18) 0.0007(14) 0.0076(15) -0.0001(14)
C64 0.0153(18) 0.0222(19) 0.028(2) -0.0057(16) 0.0088(16) -0.0027(15)
I8 0.02610(14) 0.03551(15) 0.03068(14) -0.00501(11) 0.02005(12) -0.00921(11)
C1 0.0129(16) 0.0140(17) 0.0152(17) -0.0013(13) 0.0075(14) -0.0027(13)
C21 0.0161(17) 0.0147(17) 0.0135(17) -0.0002(13) 0.0047(14) 0.0033(14)
C3 0.0184(18) 0.0156(18) 0.0165(18) -0.0012(14) 0.0086(15) 0.0013(14)
C23 0.0155(18) 0.0143(17) 0.0205(18) 0.0014(14) 0.0093(15) -0.0038(14)
C5 0.0145(17) 0.0121(16) 0.0160(17) -0.0006(13) 0.0049(14) 0.0019(13)
C25 0.0157(17) 0.0158(17) 0.0141(17) -0.0003(13) 0.0055(14) 0.0004(14)
C7 0.0193(18) 0.0163(18) 0.0120(16) 0.0019(13) 0.0065(14) -0.0047(14)
C8 0.0150(17) 0.0138(17) 0.0151(17) -0.0002(13) 0.0080(14) -0.0028(13)
C26 0.0204(18) 0.0127(17) 0.0141(17) -0.0017(13) 0.0080(14) 0.0034(14)
C27 0.0177(18) 0.0159(17) 0.0146(17) -0.0008(13) 0.0073(14) -0.0020(14)
C11 0.0126(17) 0.0112(16) 0.0207(18) -0.0016(13) 0.0077(14) 0.0012(13)
C28 0.0195(18) 0.0093(16) 0.0137(17) -0.0025(13) 0.0043(14) -0.0010(13)
C13 0.0206(19) 0.0194(18) 0.0182(18) -0.0006(15) 0.0078(15) -0.0030(15)
C14 0.0119(17) 0.028(2) 0.0155(18) 0.0014(15) 0.0047(14) 0.0032(15)
C15 0.028(2) 0.024(2) 0.0207(19) -0.0026(16) 0.0150(17) 0.0047(16)
C16 0.0211(19) 0.0202(19) 0.0206(19) -0.0022(15) 0.0088(16) -0.0024(15)
C17 0.025(2) 0.0191(19) 0.0200(19) 0.0011(15) 0.0078(16) 0.0052(16)
C18 0.0114(17) 0.0183(18) 0.0201(18) 0.0035(14) 0.0084(14) 0.0006(14)
C19 0.023(2) 0.027(2) 0.022(2) -0.0031(16) 0.0106(16) -0.0045(16)
C20 0.034(2) 0.021(2) 0.026(2) -0.0051(16) 0.0188(18) 0.0001(17)
C29 0.0166(18) 0.0166(18) 0.0177(18) 0.0021(14) 0.0070(15) 0.0005(14)
C31 0.026(2) 0.024(2) 0.0202(19) 0.0035(15) 0.0110(16) 0.0090(16)
C32 0.031(2) 0.033(2) 0.020(2) -0.0081(17) 0.0052(17) -0.0059(18)

loop_
_atom_type_symbol
_atom_type_description
_atom_type_scat_dispersion_real
_atom_type_scat_dispersion_imag
_atom_type_scat_source
C C 0.0033 0.0016 'International Tables Vol C Tables 4.2.6.8 and 6.1.1.4'
H H 0.0000 0.0000 'International Tables Vol C Tables 4.2.6.8 and 6.1.1.4'
I I -0.4742 1.8119 'International Tables Vol C Tables 4.2.6.8 and 6.1.1.4'

loop_
_geom_angle_atom_site_label_1
_geom_angle_atom_site_label_2
_geom_angle_atom_site_label_3
_geom_angle
C22 C2 C29 121.3(3)
C22 C2 C12 119.3(3)
C29 C2 C12 119.3(3)
C22 C6 C30 123.6(3)
C22 C6 I2 118.2(2)
C30 C6 I2 118.2(2)
C10 C9 C38 123.6(3)
C10 C9 I5 118.1(2)
C38 C9 I5 118.3(2)
C9 C10 C12 117.6(3)
C9 C10 C42 122.1(3)
C12 C10 C42 120.2(3)
C58 C12 C10 121.3(3)
C58 C12 C2 119.9(3)
C10 C12 C2 118.8(3)
C6 C22 C2 117.7(3)
C6 C22 C64 121.5(3)
C2 C22 C64 120.8(3)
C23 C30 C6 116.0(3)
C23 C30 C4 122.8(3)
C6 C30 C4 121.3(3)
C14 C38 C9 116.1(3)
C14 C38 C32 122.1(3)
C9 C38 C32 121.8(3)
C14 C58 C12 118.1(3)
C14 C58 C24 121.3(3)
C12 C58 C24 120.6(3)
C3 C1 C8 121.3(3)
C3 C1 C21 118.9(3)
C8 C1 C21 119.9(3)
C25 C21 C5 121.2(3)
C25 C21 C1 119.1(3)
C5 C21 C1 119.6(3)
C7 C3 C1 118.0(3)
C7 C3 C31 122.4(3)
C1 C3 C31 119.5(3)
C29 C23 C30 123.2(3)
C29 C23 I4 117.8(2)
C30 C23 I4 119.0(2)
C21 C5 C28 117.7(3)
C21 C5 C16 120.4(3)
C28 C5 C16 121.9(3)
C21 C25 C18 118.2(3)
C21 C25 C13 120.1(3)
C18 C25 C13 121.7(3)
C3 C7 C27 123.0(3)
C3 C7 I7 117.9(2)
C27 C7 I7 119.0(2)
C11 C8 C1 117.3(3)
C11 C8 C17 122.6(3)
C1 C8 C17 120.1(3)
C28 C26 C18 115.7(3)
C28 C26 C20 121.6(3)
C18 C26 C20 122.7(3)
C7 C27 C11 116.0(3)
C7 C27 C15 123.3(3)
C11 C27 C15 120.7(3)
C8 C11 C27 124.2(3)
C8 C11 I1 118.1(2)
C27 C11 I1 117.7(2)
C26 C28 C5 123.8(3)
C26 C28 I3 118.2(2)
C5 C28 I3 118.1(2)
C38 C14 C58 123.2(3)
C38 C14 I6 119.0(3)
C58 C14 I6 117.8(3)
C25 C18 C26 123.2(3)
C25 C18 I8 117.2(2)
C26 C18 I8 119.5(2)
C23 C29 C2 118.2(3)
C23 C29 C19 122.1(3)
C2 C29 C19 119.7(3)

loop_
_geom_bond_atom_site_label_1
_geom_bond_atom_site_label_2
_geom_bond_distance
I1 C11 2.123(3)
I2 C6 2.117(3)
I3 C28 2.123(3)
I4 C23 2.122(3)
I5 C9 2.120(3)
I6 C14 2.122(3)
I7 C7 2.117(3)
C2 C22 1.402(5)
C2 C29 1.407(5)
C2 C12 1.507(4)
C4 C30 1.509(4)
C6 C22 1.399(5)
C6 C30 1.405(5)
C9 C10 1.401(4)
C9 C38 1.407(5)
C10 C12 1.406(5)
C10 C42 1.508(4)
C12 C58 1.405(5)
C22 C64 1.510(5)
C24 C58 1.507(5)
C30 C23 1.403(5)
C38 C14 1.397(5)
C38 C32 1.507(5)
C58 C14 1.405(5)
I8 C18 2.114(3)
C1 C3 1.406(5)
C1 C8 1.413(5)
C1 C21 1.509(4)
C21 C25 1.399(5)
C21 C5 1.401(5)
C3 C7 1.400(5)
C3 C31 1.507(5)
C23 C29 1.394(5)
C5 C28 1.401(4)
C5 C16 1.518(5)
C25 C18 1.400(5)
C25 C13 1.506(5)
C7 C27 1.400(5)
C8 C11 1.387(4)
C8 C17 1.505(4)
C26 C28 1.397(5)
C26 C18 1.403(5)
C26 C20 1.512(4)
C27 C11 1.401(5)
C27 C15 1.513(4)
C19 C29 1.512(5)
